data_8000062
loop_
_publ_author_name
'Masakazu Hirotsu'
'Naoki Ohno'
'Takashi Nakajima'
'Keiji Ueno'

_publ_section_title
;
 Synthesis of a Cofacial Schiff-Base Dimanganese(III) Complex for
 Asymmetric Catalytic Oxidation of Sulfides
;
_journal_issue 6
_journal_name_full 'Chemistry Letters'
_journal_page_first 848
_journal_paper_doi 10.1246/cl.2005.848
_journal_volume 34
_journal_year 2005
_chemical_formula_iupac 'C29 H22 O5'
_chemical_formula_moiety 'C29 H22 O5'
_chemical_formula_sum 'C29 H22 O5'
_chemical_formula_weight 450.48
_space_group_IT_number 14
_symmetry_cell_setting monoclinic
_symmetry_space_group_name_Hall '-P 2ybc'
_symmetry_space_group_name_H-M 'P 1 21/c 1'
_audit_creation_date 'September 2, 2003'
_audit_creation_method 'by teXsan'
_cell_angle_alpha 90
_cell_angle_beta 91.68(2)
_cell_angle_gamma 90
_cell_formula_units_Z 4
_cell_length_a 8.668(2)
_cell_length_b 19.732(2)
_cell_length_c 13.264(2)
_cell_measurement_reflns_used 25
_cell_measurement_temperature 295.2
_cell_measurement_theta_max 12.4
_cell_measurement_theta_min 10.1
_cell_volume 2267.6(7)
_computing_cell_refinement 'Rigaku/AFC Diffractometer Control'
_computing_data_collection 'Rigaku/AFC Diffractometer Control'
_computing_data_reduction 'teXsan Ver. 1.11'
_computing_publication_material 'teXsan Ver. 1.11'
_computing_structure_refinement 'SHELXL97 (Sheldrick et al., 1997)'
_computing_structure_solution 'SHELXS97 (Sheldrick et al., 1997)'
_diffrn_ambient_temperature 295.2
_diffrn_measured_fraction_theta_full 1.000
_diffrn_measured_fraction_theta_max 1.000
_diffrn_measurement_device_type 'Rigaku AFC7S'
_diffrn_measurement_method \w-2\q
_diffrn_radiation_collimation '0.5 mm'
_diffrn_radiation_monochromator graphite
_diffrn_radiation_source 'sealed X-ray tube'
_diffrn_radiation_type 'Mo K\a'
_diffrn_radiation_wavelength 0.71069
_diffrn_reflns_av_R_equivalents 0.032
_diffrn_reflns_av_sigmaI/netI 0.145
_diffrn_reflns_limit_h_max 11
_diffrn_reflns_limit_h_min 0
_diffrn_reflns_limit_k_max 25
_diffrn_reflns_limit_k_min 0
_diffrn_reflns_limit_l_max 17
_diffrn_reflns_limit_l_min -17
_diffrn_reflns_number 5532
_diffrn_reflns_reduction_process 'Lp corrections applied'
_diffrn_reflns_theta_full 27.50
_diffrn_reflns_theta_max 27.50
_diffrn_reflns_theta_min 2.06
_diffrn_standards_decay_% 0.00
_diffrn_standards_interval_count 150
_diffrn_standards_number 3
_exptl_absorpt_coefficient_mu 0.090
_exptl_absorpt_correction_type none
_exptl_crystal_colour colorless
_exptl_crystal_density_diffrn 1.319
_exptl_crystal_density_method 'not measured'
_exptl_crystal_description prismatic
_exptl_crystal_F_000 944.00
_exptl_crystal_size_max 0.320
_exptl_crystal_size_mid 0.120
_exptl_crystal_size_min 0.120
_refine_diff_density_max 0.39
_refine_diff_density_min -0.20
_refine_ls_extinction_coef 0.0034
_refine_ls_extinction_method SHELXL
_refine_ls_goodness_of_fit_ref 0.917
_refine_ls_hydrogen_treatment refall
_refine_ls_matrix_type full
_refine_ls_number_parameters 396
_refine_ls_number_reflns 1965
_refine_ls_restrained_S_all 0.917
_refine_ls_R_factor_all 0.2169
_refine_ls_R_factor_gt 0.0596
_refine_ls_shift/su_max 0.0170
_refine_ls_shift/su_mean 0.001
_refine_ls_structure_factor_coef Fsqd
_refine_ls_weighting_details 'w = 1/[\s^2^(Fo^2^) + (0.0743P)^2^+0.0000P] where P=(Fo^2^+2Fc^2^)/3'
_refine_ls_weighting_scheme calc
_refine_ls_wR_factor_ref 0.1841
_reflns_number_gt 1965
_reflns_number_total 5200
_reflns_threshold_expression F>4\s(F)
_cod_database_code 8000062

loop_
_symmetry_equiv_pos_as_xyz
x,y,z
-x,1/2+y,1/2-z
-x,-y,-z
x,1/2-y,1/2+z

loop_
_atom_site_label
_atom_site_type_symbol
_atom_site_fract_x
_atom_site_fract_y
_atom_site_fract_z
_atom_site_U_iso_or_equiv
_atom_site_adp_type
_atom_site_occupancy
_atom_site_calc_flag
O1 O 0.4308(2) 0.5873(1) 0.3107(2) 0.0502(6) Uani 1.00 d
O2 O 0.6305(5) 0.8287(2) 0.5897(3) 0.097(1) Uani 1.00 d
O3 O 0.8652(3) 0.8024(2) 0.4710(2) 0.102(1) Uani 1.00 d
O4 O 0.9992(4) 0.6485(2) 0.5988(3) 0.0909(10) Uani 1.00 d
O5 O 0.7465(4) 0.6808(1) 0.6895(2) 0.0950(10) Uani 1.00 d
C1 C 0.2617(3) 0.6796(1) 0.3113(2) 0.0437(7) Uani 1.00 d
C2 C 0.1256(4) 0.7103(2) 0.2768(3) 0.0585(9) Uani 1.00 d
C3 C 0.0327(5) 0.6795(2) 0.2041(3) 0.071(1) Uani 1.00 d
C4 C 0.0728(4) 0.6177(2) 0.1653(3) 0.0598(10) Uani 1.00 d
C5 C 0.2061(4) 0.5840(2) 0.1971(2) 0.0468(8) Uani 1.00 d
C6 C 0.2978(3) 0.6163(2) 0.2709(2) 0.0434(7) Uani 1.00 d
C7 C 0.6223(4) 0.5034(2) 0.3172(2) 0.0507(8) Uani 1.00 d
C8 C 0.6805(5) 0.4427(2) 0.2811(3) 0.063(1) Uani 1.00 d
C9 C 0.6031(5) 0.4067(2) 0.2075(3) 0.070(1) Uani 1.00 d
C10 C 0.4660(5) 0.4302(2) 0.1667(3) 0.0608(10) Uani 1.00 d
C11 C 0.4016(4) 0.4911(2) 0.1995(2) 0.0484(8) Uani 1.00 d
C12 C 0.4826(4) 0.5261(2) 0.2742(2) 0.0454(8) Uani 1.00 d
C13 C 0.2501(4) 0.5163(2) 0.1520(2) 0.0516(8) Uani 1.00 d
C14 C 0.2705(8) 0.5258(3) 0.0382(3) 0.086(1) Uani 1.00 d
C15 C 0.1219(6) 0.4647(2) 0.1718(4) 0.073(1) Uani 1.00 d
C16 C 0.5453(5) 0.7901(2) 0.5233(3) 0.066(1) Uani 1.00 d
C17 C 0.3904(5) 0.7800(2) 0.5394(3) 0.074(1) Uani 1.00 d
C18 C 0.3026(5) 0.7433(2) 0.4728(3) 0.0604(9) Uani 1.00 d
C19 C 0.3645(4) 0.7146(1) 0.3863(2) 0.0459(8) Uani 1.00 d
C20 C 0.5196(4) 0.7237(2) 0.3705(3) 0.0469(8) Uani 1.00 d
C21 C 0.6114(4) 0.7612(2) 0.4383(3) 0.0528(8) Uani 1.00 d
C22 C 0.7747(5) 0.7688(2) 0.4189(3) 0.073(1) Uani 1.00 d
C23 C 0.9030(4) 0.6135(2) 0.5328(3) 0.0620(10) Uani 1.00 d
C24 C 0.9679(5) 0.5824(2) 0.4524(3) 0.072(1) Uani 1.00 d
C25 C 0.8733(5) 0.5484(2) 0.3848(3) 0.0627(10) Uani 1.00 d
C26 C 0.7138(4) 0.5427(2) 0.3945(2) 0.0498(8) Uani 1.00 d
C27 C 0.6521(4) 0.5745(2) 0.4756(3) 0.0525(8) Uani 1.00 d
C28 C 0.7447(4) 0.6104(2) 0.5463(2) 0.0542(9) Uani 1.00 d
C29 C 0.6722(6) 0.6458(2) 0.6265(3) 0.074(1) Uani 1.00 d
H1 H 0.094(3) 0.754(1) 0.302(2) 0.0433(1) Uiso 1.00 calc
H2 H -0.063(4) 0.702(2) 0.186(2) 0.0696(1) Uiso 1.00 calc
H3 H 0.011(4) 0.598(2) 0.112(2) 0.0770(1) Uiso 1.00 calc
H4 H 0.773(4) 0.428(2) 0.308(2) 0.0564(1) Uiso 1.00 calc
H5 H 0.648(3) 0.366(2) 0.187(2) 0.0590(1) Uiso 1.00 calc
H6 H 0.418(4) 0.406(2) 0.108(3) 0.0725(1) Uiso 1.00 calc
H7 H 0.350(5) 0.562(2) 0.023(3) 0.1095(2) Uiso 1.00 calc
H8 H 0.285(5) 0.487(2) 0.009(3) 0.0921(2) Uiso 1.00 calc
H9 H 0.179(5) 0.543(2) 0.006(3) 0.1175(2) Uiso 1.00 calc
H10 H 0.116(4) 0.458(2) 0.245(3) 0.0639(1) Uiso 1.00 calc
H11 H 0.149(4) 0.423(2) 0.147(3) 0.0826(2) Uiso 1.00 calc
H12 H 0.018(5) 0.479(2) 0.141(3) 0.0831(2) Uiso 1.00 calc
H13 H 0.347(4) 0.799(2) 0.600(3) 0.0920(2) Uiso 1.00 calc
H14 H 0.193(4) 0.734(2) 0.490(2) 0.0660(1) Uiso 1.00 calc
H15 H 0.570(3) 0.704(1) 0.307(2) 0.0555(1) Uiso 1.00 calc
H16 H 0.811(4) 0.748(2) 0.358(3) 0.0650(1) Uiso 1.00 calc
H17 H 1.098(4) 0.587(1) 0.464(2) 0.0558(1) Uiso 1.00 calc
H18 H 0.923(4) 0.526(2) 0.326(3) 0.0922(2) Uiso 1.00 calc
H19 H 0.547(3) 0.571(1) 0.490(2) 0.03177(10) Uiso 1.00 calc
H20 H 0.547(6) 0.636(2) 0.618(3) 0.1450(2) Uiso 1.00 calc
H21 H 0.718(6) 0.832(3) 0.558(4) 0.1229(3) Uiso 1.00 calc
H22 H 0.912(4) 0.663(2) 0.634(2) 0.0576(1) Uiso 1.00 calc

loop_
_atom_site_aniso_label
_atom_site_aniso_U_11
_atom_site_aniso_U_22
_atom_site_aniso_U_33
_atom_site_aniso_U_12
_atom_site_aniso_U_13
_atom_site_aniso_U_23
O1 0.055(1) 0.044(1) 0.051(1) 0.010(1) -0.009(1) -0.009(1)
O2 0.126(3) 0.079(2) 0.084(2) -0.016(2) -0.038(2) -0.019(2)
O3 0.083(2) 0.103(2) 0.119(2) -0.034(2) -0.041(2) 0.019(2)
O4 0.082(2) 0.082(2) 0.107(2) -0.010(2) -0.033(2) -0.001(2)
O5 0.121(3) 0.089(2) 0.074(2) -0.005(2) -0.015(2) -0.010(2)
C1 0.042(2) 0.043(2) 0.046(2) -0.002(1) 0.000(1) 0.001(1)
C2 0.054(2) 0.051(2) 0.069(2) 0.009(2) -0.009(2) -0.004(2)
C3 0.060(3) 0.061(3) 0.091(3) 0.013(2) -0.025(2) -0.001(2)
C4 0.059(2) 0.058(2) 0.062(2) 0.000(2) -0.024(2) -0.001(2)
C5 0.055(2) 0.043(2) 0.043(2) -0.006(2) -0.002(2) 0.002(1)
C6 0.045(2) 0.044(2) 0.041(2) 0.005(1) -0.004(1) 0.006(1)
C7 0.050(2) 0.047(2) 0.055(2) 0.007(2) 0.005(2) -0.001(2)
C8 0.058(3) 0.052(2) 0.080(3) 0.011(2) 0.003(2) -0.008(2)
C9 0.075(3) 0.049(2) 0.087(3) 0.015(2) 0.011(2) -0.019(2)
C10 0.073(3) 0.054(2) 0.055(2) 0.002(2) 0.004(2) -0.015(2)
C11 0.057(2) 0.046(2) 0.042(2) -0.006(2) 0.007(2) -0.002(1)
C12 0.054(2) 0.037(2) 0.046(2) 0.001(2) 0.009(2) -0.002(1)
C13 0.064(2) 0.049(2) 0.042(2) -0.002(2) -0.005(2) -0.006(1)
C14 0.116(4) 0.099(4) 0.044(2) 0.014(4) -0.006(3) -0.008(3)
C15 0.070(3) 0.051(2) 0.098(4) -0.002(2) -0.007(3) -0.012(2)
C16 0.094(3) 0.045(2) 0.058(2) -0.002(2) -0.026(2) -0.010(2)
C17 0.089(3) 0.071(3) 0.062(3) 0.008(2) 0.000(2) -0.020(2)
C18 0.066(2) 0.056(2) 0.059(2) 0.004(2) 0.007(2) -0.010(2)
C19 0.057(2) 0.033(2) 0.048(2) 0.004(1) -0.002(2) -0.003(1)
C20 0.052(2) 0.041(2) 0.048(2) 0.002(2) 0.000(2) 0.003(1)
C21 0.053(2) 0.041(2) 0.063(2) 0.000(2) -0.013(2) 0.008(2)
C22 0.074(3) 0.068(3) 0.076(3) -0.009(2) -0.016(2) 0.023(2)
C23 0.061(3) 0.050(2) 0.073(3) -0.006(2) -0.019(2) 0.016(2)
C24 0.055(3) 0.067(3) 0.092(3) -0.002(2) -0.005(2) 0.009(2)
C25 0.059(3) 0.054(2) 0.075(3) 0.004(2) 0.000(2) 0.002(2)
C26 0.049(2) 0.046(2) 0.055(2) 0.007(2) -0.003(2) 0.007(2)
C27 0.051(2) 0.055(2) 0.051(2) 0.003(2) -0.001(2) 0.008(2)
C28 0.067(2) 0.047(2) 0.048(2) 0.003(2) -0.004(2) 0.004(2)
C29 0.097(3) 0.065(2) 0.060(2) -0.005(2) -0.013(2) 0.004(2)

loop_
_atom_type_symbol
_atom_type_description
_atom_type_scat_dispersion_real
_atom_type_scat_dispersion_imag
_atom_type_scat_source
C C 0.003 0.002
;International Tables for Crystallography
(1992, Vol. C, Tables 4.2.6.8 and 6.1.1.4)
;
H H 0.000 0.000
;International Tables for Crystallography
(1992, Vol. C, Table 6.1.1.4)
;
O O 0.011 0.006
;International Tables for Crystallography
(1992, Vol. C, Tables 4.2.6.8 and 6.1.1.4)
;

loop_
_geom_angle_atom_site_label_1
_geom_angle_atom_site_label_2
_geom_angle_atom_site_label_3
_geom_angle
C6 O1 C12 120.3(2)
C2 C1 C6 117.4(3)
C2 C1 C19 120.2(3)
C6 C1 C19 122.3(3)
C1 C2 C3 120.7(3)
C2 C3 C4 120.3(3)
C3 C4 C5 122.0(3)
C4 C5 C6 116.5(3)
C4 C5 C13 121.3(3)
C6 C5 C13 122.2(3)
O1 C6 C1 114.7(2)
O1 C6 C5 122.2(3)
C1 C6 C5 123.1(3)
C8 C7 C12 117.0(3)
C8 C7 C26 119.6(3)
C12 C7 C26 123.3(3)
C7 C8 C9 121.3(4)
C8 C9 C10 120.4(4)
C9 C10 C11 121.2(3)
C10 C11 C12 117.0(3)
C10 C11 C13 120.0(3)
C12 C11 C13 123.1(3)
O1 C12 C7 115.1(3)
O1 C12 C11 121.7(3)
C7 C12 C11 123.2(3)
C5 C13 C11 110.4(2)
C5 C13 C14 108.5(3)
C5 C13 C15 109.0(3)
C11 C13 C14 108.9(3)
C11 C13 C15 109.4(3)
C14 C13 C15 110.7(4)
O2 C16 C17 119.4(4)
O2 C16 C21 121.4(4)
C17 C16 C21 119.2(3)
C16 C17 C18 120.4(4)
C17 C18 C19 121.9(4)
C1 C19 C18 120.0(3)
C1 C19 C20 121.8(3)
C18 C19 C20 118.0(3)
C19 C20 C21 120.8(3)
C16 C21 C20 119.7(3)
C16 C21 C22 121.5(3)
C20 C21 C22 118.8(3)
O3 C22 C21 124.6(4)
O4 C23 C24 117.8(4)
O4 C23 C28 121.5(3)
C24 C23 C28 120.7(3)
C23 C24 C25 118.6(4)
C24 C25 C26 123.5(4)
C7 C26 C25 119.0(3)
C7 C26 C27 124.5(3)
C25 C26 C27 116.6(3)
C26 C27 C28 121.7(3)
C23 C28 C27 118.9(3)
C23 C28 C29 122.0(3)
C27 C28 C29 119.1(3)
O5 C29 C28 122.5(4)
C16 O2 H21 101(4)
C23 O4 H22 89(2)
C3 C2 H1 118.1(16)
C1 C2 H1 121.3(16)
C4 C3 H2 123(2)
C2 C3 H2 117(2)
C3 C4 H3 120(2)
C5 C4 H3 118(2)
C9 C8 H4 121(2)
C7 C8 H4 117(2)
C8 C9 H5 116.8(19)
C10 C9 H5 122.8(19)
C9 C10 H6 119.2(19)
C11 C10 H6 119.3(19)
C13 C14 H7 112(2)
C13 C14 H8 110(3)
H7 C14 H8 115(4)
C13 C14 H9 111(3)
H7 C14 H9 103(4)
H8 C14 H9 104(4)
C13 C15 H10 108.8(19)
C13 C15 H11 109(2)
H10 C15 H11 105(3)
C13 C15 H12 113(2)
H10 C15 H12 111(3)
H11 C15 H12 109(3)
C18 C17 H13 121(2)
C16 C17 H13 119(2)
C17 C18 H14 117.9(18)
C19 C18 H14 120.0(18)
C19 C20 H15 121.0(16)
C21 C20 H15 118.2(16)
O3 C22 H16 119(2)
C21 C22 H16 116(2)
C23 C24 H17 106.5(15)
C25 C24 H17 134.5(15)
C24 C25 H18 117(2)
C26 C25 H18 119(2)
C26 C27 H19 122.3(16)
C28 C27 H19 115.8(16)
O5 C29 H20 130(3)
C28 C29 H20 107(2)

loop_
_geom_bond_atom_site_label_1
_geom_bond_atom_site_label_2
_geom_bond_distance
O1 C6 1.378(4)
O1 C12 1.381(4)
O2 C16 1.364(5)
O3 C22 1.224(5)
O4 C23 1.377(5)
O5 C29 1.249(5)
C1 C2 1.391(4)
C1 C6 1.399(4)
C1 C19 1.486(4)
C2 C3 1.380(5)
C3 C4 1.372(5)
C4 C5 1.388(5)
C5 C6 1.396(4)
C5 C13 1.517(4)
C7 C8 1.390(5)
C7 C12 1.398(4)
C7 C26 1.494(4)
C8 C9 1.368(6)
C9 C10 1.372(6)
C10 C11 1.398(5)
C11 C12 1.383(4)
C11 C13 1.523(5)
C13 C14 1.537(5)
C13 C15 1.536(6)
C16 C17 1.380(6)
C16 C21 1.401(5)
C17 C18 1.357(6)
C18 C19 1.401(5)
C19 C20 1.379(5)
C20 C21 1.395(4)
C21 C22 1.454(6)
C23 C24 1.366(6)
C23 C28 1.391(5)
C24 C25 1.373(6)
C25 C26 1.397(5)
C26 C27 1.367(5)
C27 C28 1.407(5)
C28 C29 1.432(5)
O2 H21 0.88(5)
O4 H22 0.94(3)
C2 H1 0.96(3)
C3 H2 0.96(3)
C4 H3 0.95(3)
C8 H4 0.91(3)
C9 H5 0.93(3)
C10 H6 0.99(3)
C14 H7 1.02(4)
C14 H8 0.87(4)
C14 H9 0.95(5)
C15 H10 0.99(3)
C15 H11 0.91(4)
C15 H12 1.01(4)
C17 H13 0.97(4)
C18 H14 1.00(3)
C20 H15 1.03(3)
C22 H16 0.97(3)
C24 H17 1.14(3)
C25 H18 1.00(4)
C27 H19 0.94(3)
C29 H20 1.11(5)

loop_
_geom_contact_atom_site_label_1
_geom_contact_atom_site_label_2
_geom_contact_distance
_geom_contact_site_symmetry_2
O3 C3 3.396(5) 4_665
O3 C4 3.477(5) 4_665
O5 C22 3.203(5) 4_565
O5 C10 3.469(5) 3_666
O5 C15 3.577(5) 3_666
C9 C29 3.454(6) 3_666
C10 C29 3.377(6) 3_666
C24 C24 3.526(8) 3_766

loop_
_geom_torsion_atom_site_label_1
_geom_torsion_atom_site_label_2
_geom_torsion_atom_site_label_3
_geom_torsion_atom_site_label_4
_geom_torsion
O1 C6 C1 C2 -177.6(3)
O1 C6 C1 C19 3.8(4)
O1 C6 C5 C4 178.2(3)
O1 C6 C5 C13 -2.8(4)
O1 C12 C7 C8 -178.6(3)
O1 C12 C7 C26 -2.1(4)
O1 C12 C11 C10 178.8(3)
O1 C12 C11 C13 -0.3(5)
O2 C16 C17 C18 178.1(3)
O2 C16 C21 C20 -178.1(3)
O2 C16 C21 C22 2.4(5)
O3 C22 C21 C16 -3.2(6)
O3 C22 C21 C20 177.4(4)
O4 C23 C24 C25 -178.7(3)
O4 C23 C28 C27 179.2(3)
O4 C23 C28 C29 3.0(5)
O5 C29 C28 C23 -0.9(6)
O5 C29 C28 C27 -177.1(3)
C1 C2 C3 C4 0.6(6)
C1 C6 O1 C12 -177.3(3)
C1 C6 C5 C4 -0.9(5)
C1 C6 C5 C13 178.1(3)
C1 C19 C18 C17 -175.0(3)
C1 C19 C20 C21 175.0(3)
C2 C1 C6 C5 1.5(4)
C2 C1 C19 C18 48.0(4)
C2 C1 C19 C20 -127.7(3)
C2 C3 C4 C5 0.1(6)
C3 C2 C1 C6 -1.3(5)
C3 C2 C1 C19 177.3(3)
C3 C4 C5 C6 0.0(5)
C3 C4 C5 C13 -178.9(3)
C4 C5 C13 C11 179.4(3)
C4 C5 C13 C14 60.2(5)
C4 C5 C13 C15 -60.4(4)
C5 C6 O1 C12 3.6(4)
C5 C6 C1 C19 -177.1(3)
C5 C13 C11 C10 -178.1(3)
C5 C13 C11 C12 1.0(4)
C6 O1 C12 C7 177.1(3)
C6 O1 C12 C11 -2.0(4)
C6 C1 C19 C18 -133.5(3)
C6 C1 C19 C20 50.8(4)
C6 C5 C13 C11 0.5(4)
C6 C5 C13 C14 -118.7(4)
C6 C5 C13 C15 120.7(4)
C7 C8 C9 C10 0.7(6)
C7 C12 C11 C10 -0.2(5)
C7 C12 C11 C13 -179.4(3)
C7 C26 C25 C24 -178.9(3)
C7 C26 C27 C28 179.4(3)
C8 C7 C12 C11 0.5(5)
C8 C7 C26 C25 41.2(5)
C8 C7 C26 C27 -139.0(4)
C8 C9 C10 C11 -0.4(6)
C9 C8 C7 C12 -0.7(5)
C9 C8 C7 C26 -177.4(3)
C9 C10 C11 C12 0.2(5)
C9 C10 C11 C13 179.4(3)
C10 C11 C13 C14 -59.1(4)
C10 C11 C13 C15 61.9(4)
C11 C12 C7 C26 177.0(3)
C12 C7 C26 C25 -135.2(3)
C12 C7 C26 C27 44.5(5)
C12 C11 C13 C14 120.0(4)
C12 C11 C13 C15 -119.0(4)
C16 C17 C18 C19 0.1(6)
C16 C21 C20 C19 -0.1(5)
C17 C16 C21 C20 1.0(5)
C17 C16 C21 C22 -178.5(3)
C17 C18 C19 C20 0.8(5)
C18 C17 C16 C21 -1.0(6)
C18 C19 C20 C21 -0.8(4)
C19 C20 C21 C22 179.4(3)
C23 C24 C25 C26 -1.2(6)
C23 C28 C27 C26 0.2(5)
C24 C23 C28 C27 0.0(5)
C24 C23 C28 C29 -176.2(3)
C24 C25 C26 C27 1.3(5)
C25 C24 C23 C28 0.5(6)
C25 C26 C27 C28 -0.8(5)
C26 C27 C28 C29 176.5(3)
C26 C27 C28 C29 176.5(3)

loop_
_cod_related_entry_id
_cod_related_entry_database
_cod_related_entry_code
1 ChemSpider 21123101
